data_7701790
loop_
_publ_author_name
'Mikata, Yuji'
'Kaneda, Minori'
'Konno, Hideo'
'Matsumoto, Arimasa'
'Sato, Shin-Ichiro'
'Kawamura, Masaya'
'Iwatsuki, Satoshi'

_publ_section_title
;
 Methoxy-substituted tetrakisquinoline analogs of EGTA and BAPTA for
 fluorescence detection of Cd<sup>2+</sup>&#x2009;.
;
_journal_issue 12
_journal_name_full 'Dalton transactions (Cambridge, England : 2003)'
_journal_page_first 3840
_journal_page_last 3852
_journal_paper_doi 10.1039/c8dt04735a
_journal_volume 48
_journal_year 2019
_chemical_formula_moiety 'C54 H46 Cd Cl2 N6 O11'
_chemical_formula_sum 'C54 H46 Cd Cl2 N6 O11'
_chemical_formula_weight 1138.31
_space_group_crystal_system monoclinic
_space_group_IT_number 14
_space_group_name_Hall '-P 2yn'
_space_group_name_H-M_alt 'P 1 21/n 1'
_atom_sites_solution_hydrogens geom
_atom_sites_solution_primary direct
_atom_sites_solution_secondary difmap
_audit_update_record
;
2018-11-22 deposited with the CCDC.
2019-01-30 downloaded from the CCDC.
;
_cell_angle_alpha 90.0000
_cell_angle_beta 92.922(3)
_cell_angle_gamma 90.0000
_cell_formula_units_Z 4
_cell_length_a 15.4421(8)
_cell_length_b 15.5215(8)
_cell_length_c 20.5748(10)
_cell_measurement_reflns_used 14355
_cell_measurement_temperature 153
_cell_measurement_theta_max 30.80
_cell_measurement_theta_min 1.60
_cell_volume 4925.1(4)
_computing_cell_refinement 'CrystalClear-SM Expert 2.0 r16'
_computing_data_collection 'CrystalClear-SM Expert 2.0 r16 (Rigaku, 2014)'
_computing_data_reduction 'CrystalClear-SM Expert 2.0 r16'
_computing_molecular_graphics 'CrystalStructure 4.2.5'
_computing_publication_material 'CrystalStructure 4.2.5 (Rigaku, 2017)'
_computing_structure_refinement 'SHELXL Version 2016/6 (Sheldrick, 2008)'
_computing_structure_solution 'Il Milione (Burla, et al., 2007)'
_diffrn_ambient_temperature 153
_diffrn_detector_area_resol_mean 7.111
_diffrn_measured_fraction_theta_full 0.999
_diffrn_measured_fraction_theta_max 0.999
_diffrn_measurement_device_type 'Rigaku Saturn724'
_diffrn_measurement_method \w
_diffrn_radiation_type 'Mo K\a'
_diffrn_radiation_wavelength 0.71075
_diffrn_reflns_av_R_equivalents 0.0224
_diffrn_reflns_Laue_measured_fraction_full 0.999
_diffrn_reflns_Laue_measured_fraction_max 0.999
_diffrn_reflns_limit_h_max 20
_diffrn_reflns_limit_h_min -20
_diffrn_reflns_limit_k_max 20
_diffrn_reflns_limit_k_min -20
_diffrn_reflns_limit_l_max 26
_diffrn_reflns_limit_l_min -26
_diffrn_reflns_number 50632
_diffrn_reflns_point_group_measured_fraction_full 0.999
_diffrn_reflns_point_group_measured_fraction_max 0.999
_diffrn_reflns_theta_full 25.242
_diffrn_reflns_theta_max 27.500
_diffrn_reflns_theta_min 1.610
_diffrn_standards_number 0
_exptl_absorpt_coefficient_mu 0.623
_exptl_absorpt_correction_T_max 0.981
_exptl_absorpt_correction_T_min 0.931
_exptl_absorpt_correction_type multi-scan
_exptl_absorpt_process_details 'REQAB (Rigaku, 1998)'
_exptl_crystal_colour colorless
_exptl_crystal_density_diffrn 1.535
_exptl_crystal_density_method 'not measured'
_exptl_crystal_description prism
_exptl_crystal_F_000 2328.00
_exptl_crystal_size_max 0.200
_exptl_crystal_size_mid 0.100
_exptl_crystal_size_min 0.030
_refine_diff_density_max 2.59
_refine_diff_density_min -1.08
_refine_ls_extinction_method none
_refine_ls_goodness_of_fit_ref 1.049
_refine_ls_hydrogen_treatment constr
_refine_ls_number_parameters 703
_refine_ls_number_reflns 11303
_refine_ls_number_restraints 0
_refine_ls_R_factor_all 0.0570
_refine_ls_R_factor_gt 0.0508
_refine_ls_shift/su_max 0.001
_refine_ls_structure_factor_coef Fsqd
_refine_ls_weighting_details 'w = 1/[\s^2^(Fo^2^)+(0.0934P)^2^+8.2590P] where P=(Fo^2^+2Fc^2^)/3'
_refine_ls_weighting_scheme calc
_refine_ls_wR_factor_gt 0.1492
_refine_ls_wR_factor_ref 0.1562
_reflns_Friedel_coverage 0.000
_reflns_number_gt 9765
_reflns_number_total 11303
_reflns_threshold_expression F^2^>2.0\s(F^2^)
_cod_data_source_file c8dt04735a2.cif
_cod_data_source_block BAPTQ-Cd(ClO4)2-170629
_cod_database_code 7701790

loop_
_space_group_symop_id
_space_group_symop_operation_xyz
1 +X,+Y,+Z
2 1/2-X,1/2+Y,1/2-Z
3 -X,-Y,-Z
4 -1/2+X,-1/2-Y,-1/2+Z

loop_
_atom_site_label
_atom_site_type_symbol
_atom_site_fract_x
_atom_site_fract_y
_atom_site_fract_z
_atom_site_U_iso_or_equiv
_atom_site_adp_type
_atom_site_occupancy
_atom_site_site_symmetry_order
_atom_site_calc_flag
_atom_site_refinement_flags_posn
_atom_site_refinement_flags_adp
_atom_site_refinement_flags_occupancy
Cd1 Cd 0.70094(2) 0.24711(2) 0.38482(2) 0.02209(9) Uani 1 1 d . . .
Cl1 Cl 0.67020(7) 0.63443(7) 0.44806(6) 0.0539(3) Uani 1 1 d . . .
Cl2 Cl 0.7709(3) 0.4185(5) 0.7182(4) 0.0602(17) Uani 0.5 1 d . . P
Cl3 Cl 0.7755(4) 0.4325(5) 0.7242(4) 0.063(2) Uani 0.5 1 d . . P
O1 O 0.55863(15) 0.18512(16) 0.44449(11) 0.0343(5) Uani 1 1 d . . .
O2 O 0.54359(15) 0.19378(16) 0.32453(11) 0.0361(5) Uani 1 1 d . . .
O3 O 0.6797(4) 0.5801(4) 0.3871(2) 0.1048(16) Uani 1 1 d . . .
O4 O 0.6366(6) 0.5769(3) 0.4860(4) 0.204(5) Uani 1 1 d . . .
O5 O 0.7471(4) 0.6661(9) 0.4583(3) 0.275(8) Uani 1 1 d . . .
O6 O 0.6100(8) 0.6904(4) 0.4255(5) 0.238(6) Uani 1 1 d . . .
O7 O 0.6988(3) 0.3935(3) 0.7462(2) 0.0925(14) Uani 1 1 d . . .
O8 O 0.8397(4) 0.4531(4) 0.7615(2) 0.117(2) Uani 1 1 d . . .
O9 O 0.7490(8) 0.4645(12) 0.6552(6) 0.063(3) Uani 0.5 1 d . . P
O10 O 0.8116(6) 0.3411(7) 0.6993(5) 0.122(4) Uani 0.5 1 d . . P
O11 O 0.7385(14) 0.5186(11) 0.7536(6) 0.187(8) Uani 0.5 1 d . . P
O12 O 0.7740(14) 0.4557(19) 0.6650(9) 0.144(9) Uani 0.5 1 d . . P
O13 O 0.2936(4) 0.2843(4) 0.3937(3) 0.0555(15) Uani 0.5 1 d . . P
O14 O 0.7399(5) 0.6779(5) 0.6687(4) 0.075(2) Uani 0.5 1 d . . P
N1 N 0.64909(16) 0.31456(16) 0.48439(12) 0.0263(5) Uani 1 1 d . . .
N2 N 0.69314(16) 0.15232(16) 0.28772(12) 0.0256(5) Uani 1 1 d . . .
N3 N 0.82445(16) 0.28948(16) 0.46011(12) 0.0242(5) Uani 1 1 d . . .
N4 N 0.60805(15) 0.37772(16) 0.35740(12) 0.0250(5) Uani 1 1 d . . .
N5 N 0.81111(16) 0.28696(16) 0.30903(12) 0.0239(5) Uani 1 1 d . . .
N6 N 0.72366(16) 0.08207(16) 0.41340(12) 0.0252(5) Uani 1 1 d . . .
C1 C 0.5840(2) 0.1785(2) 0.50903(16) 0.0325(7) Uani 1 1 d . . .
C2 C 0.6372(2) 0.24643(19) 0.53104(17) 0.0291(7) Uani 1 1 d . . .
C3 C 0.6722(3) 0.2445(2) 0.59425(18) 0.0385(8) Uani 1 1 d . . .
H3 H 0.708680 0.290023 0.610084 0.046 Uiso 1 1 calc R U .
C4 C 0.6537(3) 0.1755(3) 0.63451(18) 0.0468(9) Uani 1 1 d . . .
H4 H 0.678620 0.173602 0.677676 0.056 Uiso 1 1 calc R U .
C5 C 0.5996(3) 0.1099(3) 0.6124(2) 0.0489(10) Uani 1 1 d . . .
H5 H 0.586892 0.063679 0.640577 0.059 Uiso 1 1 calc R U .
C6 C 0.5639(3) 0.1110(2) 0.54958(19) 0.0421(8) Uani 1 1 d . . .
H6 H 0.526141 0.066234 0.534413 0.050 Uiso 1 1 calc R U .
C7 C 0.4816(3) 0.1457(3) 0.4175(2) 0.0508(10) Uani 1 1 d . . .
H7A H 0.433428 0.152280 0.447075 0.061 Uiso 1 1 calc R U .
H7B H 0.491057 0.083630 0.409536 0.061 Uiso 1 1 calc R U .
C8 C 0.4619(2) 0.1930(3) 0.35428(19) 0.0451(9) Uani 1 1 d . . .
H8A H 0.417514 0.162122 0.326794 0.054 Uiso 1 1 calc R U .
H8B H 0.441405 0.252286 0.362285 0.054 Uiso 1 1 calc R U .
C9 C 0.5512(2) 0.2103(2) 0.26009(16) 0.0316(7) Uani 1 1 d . . .
C10 C 0.6338(2) 0.19160(19) 0.23899(15) 0.0281(6) Uani 1 1 d . . .
C11 C 0.6525(2) 0.2082(2) 0.17542(15) 0.0333(7) Uani 1 1 d . . .
H11 H 0.708869 0.197209 0.160982 0.040 Uiso 1 1 calc R U .
C12 C 0.5882(3) 0.2414(2) 0.13235(18) 0.0413(9) Uani 1 1 d . . .
H12 H 0.601014 0.253379 0.088601 0.050 Uiso 1 1 calc R U .
C13 C 0.5062(3) 0.2567(2) 0.1531(2) 0.0438(10) Uani 1 1 d . . .
H13 H 0.462308 0.277098 0.122855 0.053 Uiso 1 1 calc R U .
C14 C 0.4864(3) 0.2427(2) 0.2177(2) 0.0392(8) Uani 1 1 d . . .
H14 H 0.430309 0.254939 0.232261 0.047 Uiso 1 1 calc R U .
C15 C 0.7137(2) 0.3802(2) 0.50467(16) 0.0301(6) Uani 1 1 d . . .
H15A H 0.705417 0.395097 0.550722 0.036 Uiso 1 1 calc R U .
H15B H 0.702061 0.432778 0.478451 0.036 Uiso 1 1 calc R U .
C16 C 0.8063(2) 0.35496(19) 0.49830(14) 0.0268(6) Uani 1 1 d . . .
C17 C 0.8699(2) 0.4080(2) 0.52924(15) 0.0341(7) Uani 1 1 d . . .
H17 H 0.853867 0.451669 0.558640 0.041 Uiso 1 1 calc R U .
C18 C 0.9543(2) 0.3959(2) 0.51651(16) 0.0345(7) Uani 1 1 d . . .
H18 H 0.997653 0.433337 0.534865 0.041 Uiso 1 1 calc R U .
C19 C 1.0644(2) 0.3104(2) 0.46022(18) 0.0378(8) Uani 1 1 d . . .
H19 H 1.109281 0.348047 0.475815 0.045 Uiso 1 1 calc R U .
C20 C 1.0838(2) 0.2416(2) 0.4235(2) 0.0410(9) Uani 1 1 d . . .
H20 H 1.142063 0.231527 0.412793 0.049 Uiso 1 1 calc R U .
C21 C 1.0176(2) 0.1847(2) 0.40116(18) 0.0379(7) Uani 1 1 d . . .
H21 H 1.032147 0.135436 0.376593 0.045 Uiso 1 1 calc R U .
C22 C 0.9326(2) 0.1991(2) 0.41418(15) 0.0293(6) Uani 1 1 d . . .
H22 H 0.888813 0.160083 0.398763 0.035 Uiso 1 1 calc R U .
C23 C 0.91054(19) 0.2721(2) 0.45053(14) 0.0252(6) Uani 1 1 d . . .
C24 C 0.9777(2) 0.3269(2) 0.47562(15) 0.0295(6) Uani 1 1 d . . .
C25 C 0.5658(2) 0.3598(2) 0.47065(16) 0.0304(6) Uani 1 1 d . . .
H25A H 0.561009 0.406977 0.502643 0.037 Uiso 1 1 calc R U .
H25B H 0.517886 0.318885 0.477218 0.037 Uiso 1 1 calc R U .
C26 C 0.55431(19) 0.3971(2) 0.40329(15) 0.0278(6) Uani 1 1 d . . .
C27 C 0.4810(2) 0.4512(2) 0.39304(18) 0.0374(7) Uani 1 1 d . . .
H27 H 0.444525 0.462950 0.427772 0.045 Uiso 1 1 calc R U .
C28 C 0.4633(2) 0.4859(2) 0.33405(19) 0.0402(8) Uani 1 1 d . . .
H28 H 0.414065 0.521939 0.326733 0.048 Uiso 1 1 calc R U .
C29 C 0.5022(2) 0.5006(2) 0.21950(18) 0.0375(7) Uani 1 1 d . . .
H29 H 0.452940 0.536051 0.210302 0.045 Uiso 1 1 calc R U .
C30 C 0.5558(2) 0.4816(2) 0.17108(17) 0.0361(7) Uani 1 1 d . . .
H30 H 0.542990 0.501999 0.128117 0.043 Uiso 1 1 calc R U .
C31 C 0.6304(2) 0.4315(2) 0.18522(16) 0.0307(6) Uani 1 1 d . . .
H31 H 0.668917 0.419594 0.151781 0.037 Uiso 1 1 calc R U .
C32 C 0.64826(19) 0.39952(19) 0.24668(15) 0.0272(6) Uani 1 1 d . . .
H32 H 0.699337 0.366494 0.255369 0.033 Uiso 1 1 calc R U .
C33 C 0.59197(18) 0.41508(19) 0.29680(15) 0.0252(6) Uani 1 1 d . . .
C34 C 0.5183(2) 0.4686(2) 0.28319(16) 0.0312(6) Uani 1 1 d . . .
C35 C 0.7829(2) 0.1431(2) 0.26743(15) 0.0289(6) Uani 1 1 d . . .
H35A H 0.781161 0.121586 0.222080 0.035 Uiso 1 1 calc R U .
H35B H 0.812628 0.098926 0.295234 0.035 Uiso 1 1 calc R U .
C36 C 0.8357(2) 0.2240(2) 0.27100(15) 0.0274(6) Uani 1 1 d . . .
C37 C 0.9130(2) 0.2262(2) 0.23713(17) 0.0357(7) Uani 1 1 d . . .
H37 H 0.926113 0.180987 0.208071 0.043 Uiso 1 1 calc R U .
C38 C 0.9682(2) 0.2933(2) 0.24652(17) 0.0377(8) Uani 1 1 d . . .
H38 H 1.022152 0.293861 0.226273 0.045 Uiso 1 1 calc R U .
C39 C 0.9983(2) 0.4364(2) 0.29776(18) 0.0383(8) Uani 1 1 d . . .
H39 H 1.053308 0.439325 0.279182 0.046 Uiso 1 1 calc R U .
C40 C 0.9712(2) 0.5025(2) 0.33452(17) 0.0379(8) Uani 1 1 d . . .
H40 H 1.007703 0.551085 0.342136 0.045 Uiso 1 1 calc R U .
C41 C 0.8889(2) 0.4998(2) 0.36170(16) 0.0325(7) Uani 1 1 d . . .
H41 H 0.870394 0.546939 0.386911 0.039 Uiso 1 1 calc R U .
C42 C 0.8356(2) 0.42963(19) 0.35204(15) 0.0271(6) Uani 1 1 d . . .
H42 H 0.780052 0.428745 0.369887 0.032 Uiso 1 1 calc R U .
C43 C 0.86371(19) 0.3586(2) 0.31533(14) 0.0261(6) Uani 1 1 d . . .
C44 C 0.9450(2) 0.3629(2) 0.28682(16) 0.0317(7) Uani 1 1 d . . .
C45 C 0.6603(2) 0.0648(2) 0.30214(15) 0.0299(6) Uani 1 1 d . . .
H45A H 0.683366 0.023838 0.270425 0.036 Uiso 1 1 calc R U .
H45B H 0.596360 0.064996 0.295517 0.036 Uiso 1 1 calc R U .
C46 C 0.68347(19) 0.03256(19) 0.36941(15) 0.0266(6) Uani 1 1 d . . .
C47 C 0.6599(2) -0.0546(2) 0.38086(17) 0.0324(7) Uani 1 1 d . . .
H47 H 0.630144 -0.086809 0.347405 0.039 Uiso 1 1 calc R U .
C48 C 0.6796(2) -0.0916(2) 0.43923(18) 0.0346(7) Uani 1 1 d . . .
H48 H 0.663204 -0.149300 0.447751 0.042 Uiso 1 1 calc R U .
C49 C 0.7499(2) -0.0760(2) 0.54964(18) 0.0382(8) Uani 1 1 d . . .
H49 H 0.734889 -0.133725 0.559635 0.046 Uiso 1 1 calc R U .
C50 C 0.7940(2) -0.0276(3) 0.59482(18) 0.0414(8) Uani 1 1 d . . .
H50 H 0.809891 -0.051106 0.636342 0.050 Uiso 1 1 calc R U .
C51 C 0.8162(2) 0.0579(3) 0.58008(17) 0.0390(8) Uani 1 1 d . . .
H51 H 0.847513 0.091545 0.611874 0.047 Uiso 1 1 calc R U .
C52 C 0.7936(2) 0.0931(2) 0.52093(16) 0.0321(7) Uani 1 1 d . . .
H52 H 0.809629 0.150848 0.511900 0.038 Uiso 1 1 calc R U .
C53 C 0.74704(19) 0.0450(2) 0.47340(15) 0.0265(6) Uani 1 1 d . . .
C54 C 0.7258(2) -0.0416(2) 0.48754(16) 0.0304(6) Uani 1 1 d . . .

loop_
_atom_site_aniso_label
_atom_site_aniso_U_11
_atom_site_aniso_U_22
_atom_site_aniso_U_33
_atom_site_aniso_U_23
_atom_site_aniso_U_13
_atom_site_aniso_U_12
Cd1 0.02204(13) 0.02270(13) 0.02158(13) -0.00199(7) 0.00170(9) -0.00145(7)
Cl1 0.0462(5) 0.0483(6) 0.0688(7) 0.0185(5) 0.0172(5) -0.0024(4)
Cl2 0.0280(17) 0.105(4) 0.047(2) -0.019(2) -0.0072(13) 0.024(2)
Cl3 0.051(2) 0.083(3) 0.054(3) 0.019(3) 0.0026(17) -0.0191(19)
O1 0.0319(11) 0.0378(13) 0.0337(12) 0.0001(10) 0.0055(9) -0.0101(10)
O2 0.0296(11) 0.0448(14) 0.0339(12) -0.0030(10) 0.0010(9) -0.0022(10)
O3 0.125(4) 0.107(4) 0.086(3) -0.018(3) 0.038(3) -0.030(3)
O4 0.324(10) 0.060(3) 0.250(8) 0.059(4) 0.239(8) 0.053(4)
O5 0.073(3) 0.64(2) 0.111(5) -0.166(9) 0.032(3) -0.121(7)
O6 0.370(13) 0.081(4) 0.244(10) 0.024(5) -0.161(10) 0.039(6)
O7 0.073(3) 0.136(4) 0.068(2) 0.006(2) -0.005(2) -0.030(3)
O8 0.125(4) 0.149(5) 0.074(3) 0.004(3) -0.011(3) -0.073(4)
O9 0.051(4) 0.109(7) 0.029(6) 0.003(5) -0.001(4) 0.010(4)
O10 0.100(6) 0.138(8) 0.123(7) -0.060(6) -0.050(6) 0.103(6)
O11 0.31(2) 0.168(14) 0.081(8) 0.008(8) 0.012(11) 0.072(15)
O12 0.18(2) 0.22(2) 0.025(5) 0.025(7) -0.019(9) -0.039(16)
O13 0.037(3) 0.058(4) 0.073(4) -0.016(3) 0.014(3) -0.002(3)
O14 0.055(4) 0.067(4) 0.104(6) 0.036(4) 0.018(4) 0.002(3)
N1 0.0266(12) 0.0248(12) 0.0278(12) 0.0005(10) 0.0042(10) 0.0007(10)
N2 0.0297(12) 0.0214(12) 0.0256(12) -0.0005(9) -0.0007(10) -0.0013(10)
N3 0.0268(12) 0.0225(12) 0.0233(11) 0.0001(9) 0.0000(9) -0.0023(9)
N4 0.0223(11) 0.0208(12) 0.0318(13) -0.0010(10) 0.0013(9) -0.0010(9)
N5 0.0238(11) 0.0246(12) 0.0232(11) 0.0010(9) 0.0005(9) 0.0025(9)
N6 0.0277(12) 0.0213(12) 0.0265(12) 0.0013(9) 0.0015(9) -0.0002(9)
C1 0.0333(16) 0.0336(17) 0.0315(15) 0.0028(13) 0.0107(13) 0.0012(13)
C2 0.0298(16) 0.0316(17) 0.0267(16) 0.0024(11) 0.0093(13) 0.0035(11)
C3 0.0377(19) 0.051(2) 0.0274(17) 0.0017(14) 0.0069(14) 0.0051(14)
C4 0.048(2) 0.063(3) 0.0308(17) 0.0139(17) 0.0092(15) 0.0087(19)
C5 0.055(2) 0.050(2) 0.043(2) 0.0179(18) 0.0205(18) 0.0088(19)
C6 0.045(2) 0.0362(19) 0.047(2) 0.0066(16) 0.0180(16) -0.0012(15)
C7 0.038(2) 0.064(3) 0.051(2) -0.0007(19) 0.0048(16) -0.0251(19)
C8 0.0268(16) 0.062(3) 0.047(2) -0.0038(18) 0.0022(14) -0.0116(16)
C9 0.0349(16) 0.0276(16) 0.0314(15) -0.0038(12) -0.0066(12) -0.0028(12)
C10 0.0357(16) 0.0209(14) 0.0273(14) -0.0051(11) -0.0039(12) 0.0004(12)
C11 0.0467(19) 0.0257(15) 0.0272(15) -0.0044(12) -0.0007(13) 0.0023(13)
C12 0.066(3) 0.0314(18) 0.0258(16) -0.0013(13) -0.0089(17) 0.0035(16)
C13 0.057(2) 0.0331(19) 0.039(2) -0.0022(14) -0.0222(18) 0.0035(15)
C14 0.0371(19) 0.0332(18) 0.046(2) -0.0067(14) -0.0113(16) 0.0022(13)
C15 0.0330(16) 0.0273(15) 0.0303(15) -0.0062(12) 0.0037(12) -0.0011(12)
C16 0.0328(15) 0.0245(14) 0.0232(13) 0.0003(11) 0.0014(11) -0.0023(12)
C17 0.0448(18) 0.0313(16) 0.0257(15) -0.0059(12) -0.0019(13) -0.0064(14)
C18 0.0376(17) 0.0334(17) 0.0313(16) -0.0003(13) -0.0085(13) -0.0116(14)
C19 0.0287(16) 0.0401(19) 0.0434(18) 0.0070(15) -0.0085(14) -0.0095(14)
C20 0.0198(15) 0.048(2) 0.055(2) 0.0058(16) 0.0004(15) 0.0030(13)
C21 0.0292(16) 0.0369(18) 0.048(2) 0.0008(15) 0.0032(14) 0.0040(13)
C22 0.0261(14) 0.0286(15) 0.0329(15) 0.0008(12) -0.0012(12) -0.0014(12)
C23 0.0257(14) 0.0273(14) 0.0223(13) 0.0042(11) -0.0029(11) -0.0024(12)
C24 0.0273(14) 0.0317(16) 0.0286(14) 0.0054(12) -0.0063(11) -0.0053(12)
C25 0.0294(15) 0.0297(16) 0.0327(16) 0.0008(12) 0.0070(12) 0.0037(12)
C26 0.0239(14) 0.0257(15) 0.0338(15) -0.0022(12) 0.0025(11) 0.0010(11)
C27 0.0301(16) 0.0417(19) 0.0411(18) -0.0025(15) 0.0073(13) 0.0098(14)
C28 0.0311(16) 0.0411(19) 0.048(2) 0.0017(16) 0.0003(14) 0.0134(14)
C29 0.0327(16) 0.0359(18) 0.0431(19) 0.0070(15) -0.0065(14) 0.0068(14)
C30 0.0370(17) 0.0346(17) 0.0360(17) 0.0066(14) -0.0043(14) -0.0014(14)
C31 0.0315(15) 0.0277(15) 0.0327(16) 0.0014(12) 0.0012(12) -0.0037(12)
C32 0.0237(13) 0.0240(14) 0.0337(15) 0.0015(12) 0.0007(11) -0.0017(11)
C33 0.0230(13) 0.0228(14) 0.0295(14) 0.0000(11) -0.0011(11) -0.0037(11)
C34 0.0260(14) 0.0298(16) 0.0376(17) 0.0017(13) -0.0008(12) 0.0023(12)
C35 0.0340(16) 0.0251(15) 0.0276(14) -0.0028(11) 0.0032(12) 0.0045(12)
C36 0.0290(15) 0.0290(15) 0.0243(14) 0.0022(12) 0.0012(11) 0.0045(12)
C37 0.0383(18) 0.0370(17) 0.0326(16) 0.0015(14) 0.0099(14) 0.0087(15)
C38 0.0296(16) 0.046(2) 0.0388(18) 0.0094(15) 0.0122(13) 0.0059(14)
C39 0.0287(16) 0.046(2) 0.0400(18) 0.0131(15) 0.0000(13) -0.0087(14)
C40 0.0374(17) 0.0361(18) 0.0390(18) 0.0108(14) -0.0095(14) -0.0134(14)
C41 0.0398(17) 0.0268(15) 0.0299(15) 0.0049(12) -0.0062(13) -0.0047(13)
C42 0.0282(14) 0.0249(14) 0.0278(14) 0.0046(11) -0.0023(11) -0.0015(11)
C43 0.0251(14) 0.0282(15) 0.0249(13) 0.0058(11) -0.0013(11) -0.0007(11)
C44 0.0270(15) 0.0353(17) 0.0326(15) 0.0097(13) 0.0011(12) 0.0000(12)
C45 0.0381(16) 0.0221(14) 0.0291(15) -0.0020(11) -0.0041(12) -0.0030(12)
C46 0.0251(13) 0.0224(14) 0.0325(15) -0.0009(12) 0.0026(11) 0.0005(11)
C47 0.0352(16) 0.0236(15) 0.0386(17) -0.0017(13) 0.0031(13) -0.0046(12)
C48 0.0320(16) 0.0264(16) 0.0460(19) 0.0052(14) 0.0064(14) -0.0016(13)
C49 0.0308(16) 0.0395(19) 0.0446(19) 0.0177(15) 0.0046(14) 0.0032(14)
C50 0.0349(17) 0.051(2) 0.0378(18) 0.0184(16) 0.0000(14) 0.0048(15)
C51 0.0353(17) 0.048(2) 0.0338(17) 0.0042(15) -0.0023(14) -0.0021(15)
C52 0.0328(16) 0.0332(17) 0.0300(15) 0.0041(13) -0.0002(12) -0.0016(13)
C53 0.0236(13) 0.0260(14) 0.0301(14) 0.0034(12) 0.0035(11) 0.0011(11)
C54 0.0269(14) 0.0264(15) 0.0384(16) 0.0083(13) 0.0063(12) 0.0020(12)

loop_
_atom_type_symbol
_atom_type_description
_atom_type_scat_dispersion_real
_atom_type_scat_dispersion_imag
_atom_type_scat_source
C C 0.0033 0.0016
;
International Tables for Crystallography
(Vol. C, Tables 4.2.6.8 and 6.1.1.4)
;
H H 0.0000 0.0000
;
International Tables for Crystallography
(Vol. C, Table 6.1.1.4)
;
Cd Cd -0.8075 1.2024
;
International Tables for Crystallography
(Vol. C, Tables 4.2.6.8 and 6.1.1.4)
;
Cl Cl 0.1484 0.1585
;
International Tables for Crystallography
(Vol. C, Tables 4.2.6.8 and 6.1.1.4)
;
N N 0.0061 0.0033
;
International Tables for Crystallography
(Vol. C, Tables 4.2.6.8 and 6.1.1.4)
;
O O 0.0106 0.0060
;
International Tables for Crystallography
(Vol. C, Tables 4.2.6.8 and 6.1.1.4)
;

loop_
_geom_angle_atom_site_label_1
_geom_angle_atom_site_label_2
_geom_angle_atom_site_label_3
_geom_angle
N5 Cd1 N1 133.41(8)
N5 Cd1 N2 69.08(8)
N1 Cd1 N2 156.27(9)
N5 Cd1 N3 78.09(8)
N1 Cd1 N3 69.00(8)
N2 Cd1 N3 131.60(8)
N5 Cd1 N4 93.44(8)
N1 Cd1 N4 68.98(8)
N2 Cd1 N4 106.98(8)
N3 Cd1 N4 109.60(8)
N5 Cd1 N6 107.32(8)
N1 Cd1 N6 105.71(8)
N2 Cd1 N6 66.75(8)
N3 Cd1 N6 91.65(8)
N4 Cd1 N6 153.11(8)
O5 Cl1 O4 123.4(7)
O5 Cl1 O6 115.2(8)
O4 Cl1 O6 111.1(7)
O5 Cl1 O3 102.6(4)
O4 Cl1 O3 99.9(4)
O6 Cl1 O3 99.7(5)
O12 Cl2 O7 125.8(10)
O12 Cl2 O10 96.6(14)
O7 Cl2 O10 105.2(8)
O12 Cl2 O8 108.0(12)
O7 Cl2 O8 116.3(6)
O10 Cl2 O8 99.3(5)
O12 Cl2 O9 15.2(13)
O7 Cl2 O9 110.7(7)
O10 Cl2 O9 104.4(8)
O8 Cl2 O9 118.5(9)
O12 Cl2 O11 88.8(14)
O7 Cl2 O11 79.7(7)
O10 Cl2 O11 168.2(8)
O8 Cl2 O11 69.0(7)
O9 Cl2 O11 83.3(8)
O8 Cl3 O12 119.1(12)
O8 Cl3 O7 123.8(6)
O12 Cl3 O7 116.7(12)
O8 Cl3 O9 129.9(8)
O12 Cl3 O9 14.6(13)
O7 Cl3 O9 104.0(7)
O8 Cl3 O11 80.9(8)
O12 Cl3 O11 97.9(14)
O7 Cl3 O11 85.2(8)
O9 Cl3 O11 89.7(8)
O8 Cl3 O10 98.2(6)
O12 Cl3 O10 86.2(14)
O7 Cl3 O10 91.9(7)
O9 Cl3 O10 94.0(8)
O11 Cl3 O10 175.7(8)
C1 O1 C7 122.5(3)
C9 O2 C8 122.7(3)
Cl2 O7 Cl3 10.1(7)
Cl3 O8 Cl2 7.4(6)
Cl2 O9 Cl3 9.7(6)
Cl2 O10 Cl3 6.3(5)
Cl3 O11 Cl2 5.0(5)
Cl2 O12 Cl3 11.7(8)
C2 N1 C15 115.2(3)
C2 N1 C25 109.6(2)
C15 N1 C25 107.2(2)
C2 N1 Cd1 107.34(18)
C15 N1 Cd1 106.56(17)
C25 N1 Cd1 110.98(18)
C10 N2 C35 114.4(2)
C10 N2 C45 108.1(2)
C35 N2 C45 107.6(2)
C10 N2 Cd1 108.01(17)
C35 N2 Cd1 106.14(17)
C45 N2 Cd1 112.64(18)
C16 N3 C23 118.0(3)
C16 N3 Cd1 113.24(19)
C23 N3 Cd1 125.00(19)
C26 N4 C33 117.2(3)
C26 N4 Cd1 113.1(2)
C33 N4 Cd1 127.54(19)
C36 N5 C43 117.9(3)
C36 N5 Cd1 114.9(2)
C43 N5 Cd1 124.72(19)
C46 N6 C53 117.4(3)
C46 N6 Cd1 111.05(19)
C53 N6 Cd1 128.46(19)
O1 C1 C6 125.4(3)
O1 C1 C2 113.1(3)
C6 C1 C2 121.4(3)
C3 C2 C1 118.9(3)
C3 C2 N1 125.6(3)
C1 C2 N1 115.4(3)
C2 C3 C4 119.5(4)
C2 C3 H3 120.2
C4 C3 H3 120.2
C5 C4 C3 120.7(4)
C5 C4 H4 119.7
C3 C4 H4 119.7
C6 C5 C4 120.5(4)
C6 C5 H5 119.8
C4 C5 H5 119.8
C5 C6 C1 118.9(4)
C5 C6 H6 120.6
C1 C6 H6 120.6
O1 C7 C8 104.8(3)
O1 C7 H7A 110.8
C8 C7 H7A 110.8
O1 C7 H7B 110.8
C8 C7 H7B 110.8
H7A C7 H7B 108.9
O2 C8 C7 103.3(3)
O2 C8 H8A 111.1
C7 C8 H8A 111.1
O2 C8 H8B 111.1
C7 C8 H8B 111.1
H8A C8 H8B 109.1
O2 C9 C14 125.8(3)
O2 C9 C10 112.9(3)
C14 C9 C10 121.4(3)
C11 C10 C9 119.6(3)
C11 C10 N2 125.3(3)
C9 C10 N2 115.1(3)
C10 C11 C12 119.7(4)
C10 C11 H11 120.1
C12 C11 H11 120.1
C13 C12 C11 120.2(4)
C13 C12 H12 119.9
C11 C12 H12 119.9
C12 C13 C14 121.1(4)
C12 C13 H13 119.4
C14 C13 H13 119.4
C9 C14 C13 118.0(4)
C9 C14 H14 121.0
C13 C14 H14 121.0
N1 C15 C16 115.6(3)
N1 C15 H15A 108.4
C16 C15 H15A 108.4
N1 C15 H15B 108.4
C16 C15 H15B 108.4
H15A C15 H15B 107.4
N3 C16 C17 123.6(3)
N3 C16 C15 119.0(3)
C17 C16 C15 117.1(3)
C18 C17 C16 119.1(3)
C18 C17 H17 120.4
C16 C17 H17 120.4
C17 C18 C24 119.6(3)
C17 C18 H18 120.2
C24 C18 H18 120.2
C20 C19 C24 120.5(3)
C20 C19 H19 119.7
C24 C19 H19 119.7
C19 C20 C21 120.0(3)
C19 C20 H20 120.0
C21 C20 H20 120.0
C22 C21 C20 121.3(3)
C22 C21 H21 119.3
C20 C21 H21 119.3
C21 C22 C23 119.6(3)
C21 C22 H22 120.2
C23 C22 H22 120.2
N3 C23 C22 119.6(3)
N3 C23 C24 121.5(3)
C22 C23 C24 118.9(3)
C19 C24 C23 119.5(3)
C19 C24 C18 122.7(3)
C23 C24 C18 117.8(3)
N1 C25 C26 114.8(2)
N1 C25 H25A 108.6
C26 C25 H25A 108.6
N1 C25 H25B 108.6
C26 C25 H25B 108.6
H25A C25 H25B 107.5
N4 C26 C27 123.6(3)
N4 C26 C25 121.4(3)
C27 C26 C25 114.9(3)
C28 C27 C26 119.8(3)
C28 C27 H27 120.1
C26 C27 H27 120.1
C27 C28 C34 119.5(3)
C27 C28 H28 120.2
C34 C28 H28 120.2
C30 C29 C34 121.3(3)
C30 C29 H29 119.4
C34 C29 H29 119.4
C29 C30 C31 119.4(3)
C29 C30 H30 120.3
C31 C30 H30 120.3
C32 C31 C30 120.9(3)
C32 C31 H31 119.6
C30 C31 H31 119.6
C31 C32 C33 120.8(3)
C31 C32 H32 119.6
C33 C32 H32 119.6
N4 C33 C32 120.0(3)
N4 C33 C34 121.7(3)
C32 C33 C34 118.3(3)
C28 C34 C29 122.6(3)
C28 C34 C33 118.1(3)
C29 C34 C33 119.3(3)
N2 C35 C36 114.9(2)
N2 C35 H35A 108.5
C36 C35 H35A 108.5
N2 C35 H35B 108.5
C36 C35 H35B 108.5
H35A C35 H35B 107.5
N5 C36 C37 123.4(3)
N5 C36 C35 118.6(3)
C37 C36 C35 117.8(3)
C38 C37 C36 119.3(3)
C38 C37 H37 120.3
C36 C37 H37 120.3
C37 C38 C44 119.5(3)
C37 C38 H38 120.2
C44 C38 H38 120.2
C40 C39 C44 120.3(3)
C40 C39 H39 119.8
C44 C39 H39 119.8
C39 C40 C41 120.5(3)
C39 C40 H40 119.7
C41 C40 H40 119.7
C42 C41 C40 120.7(3)
C42 C41 H41 119.6
C40 C41 H41 119.6
C41 C42 C43 119.7(3)
C41 C42 H42 120.1
C43 C42 H42 120.1
N5 C43 C44 122.0(3)
N5 C43 C42 118.8(3)
C44 C43 C42 119.2(3)
C43 C44 C38 117.6(3)
C43 C44 C39 119.5(3)
C38 C44 C39 122.9(3)
N2 C45 C46 115.0(2)
N2 C45 H45A 108.5
C46 C45 H45A 108.5
N2 C45 H45B 108.5
C46 C45 H45B 108.5
H45A C45 H45B 107.5
N6 C46 C47 123.8(3)
N6 C46 C45 121.5(3)
C47 C46 C45 114.8(3)
C48 C47 C46 120.2(3)
C48 C47 H47 119.9
C46 C47 H47 119.9
C47 C48 C54 118.1(3)
C47 C48 H48 121.0
C54 C48 H48 121.0
C50 C49 C54 120.6(3)
C50 C49 H49 119.7
C54 C49 H49 119.7
C49 C50 C51 119.7(3)
C49 C50 H50 120.1
C51 C50 H50 120.1
C52 C51 C50 121.1(3)
C52 C51 H51 119.4
C50 C51 H51 119.4
C51 C52 C53 120.5(3)
C51 C52 H52 119.7
C53 C52 H52 119.7
N6 C53 C52 120.0(3)
N6 C53 C54 121.4(3)
C52 C53 C54 118.6(3)
C53 C54 C49 119.3(3)
C53 C54 C48 119.1(3)
C49 C54 C48 121.5(3)

loop_
_geom_bond_atom_site_label_1
_geom_bond_atom_site_label_2
_geom_bond_distance
_geom_bond_site_symmetry_2
Cd1 N5 2.445(2) .
Cd1 N1 2.470(2) .
Cd1 N2 2.479(2) .
Cd1 N3 2.484(2) .
Cd1 N4 2.530(2) .
Cd1 N6 2.648(2) .
Cl1 O5 1.293(6) .
Cl1 O4 1.311(4) .
Cl1 O6 1.338(7) .
Cl1 O3 1.525(5) .
Cl2 O12 1.24(2) .
Cl2 O7 1.337(7) .
Cl2 O10 1.419(10) .
Cl2 O8 1.454(9) .
Cl2 O9 1.502(15) .
Cl2 O11 1.798(18) .
Cl3 O8 1.263(9) .
Cl3 O12 1.27(2) .
Cl3 O7 1.425(7) .
Cl3 O9 1.539(15) .
Cl3 O11 1.586(18) .
Cl3 O10 1.617(11) .
O1 C1 1.369(4) .
O1 C7 1.425(4) .
O2 C9 1.362(4) .
O2 C8 1.430(4) .
O13 O14 1.481(10) 3_666
N1 C2 1.446(4) .
N1 C15 1.471(4) .
N1 C25 1.479(4) .
N2 C10 1.457(4) .
N2 C35 1.475(4) .
N2 C45 1.485(4) .
N3 C16 1.323(4) .
N3 C23 1.381(4) .
N4 C26 1.323(4) .
N4 C33 1.386(4) .
N5 C36 1.320(4) .
N5 C43 1.379(4) .
N6 C46 1.318(4) .
N6 C53 1.393(4) .
C1 C6 1.384(5) .
C1 C2 1.398(5) .
C2 C3 1.383(5) .
C3 C4 1.393(5) .
C3 H3 0.9500 .
C4 C5 1.380(6) .
C4 H4 0.9500 .
C5 C6 1.379(6) .
C5 H5 0.9500 .
C6 H6 0.9500 .
C7 C8 1.511(6) .
C7 H7A 0.9900 .
C7 H7B 0.9900 .
C8 H8A 0.9900 .
C8 H8B 0.9900 .
C9 C14 1.387(5) .
C9 C10 1.399(5) .
C10 C11 1.378(4) .
C11 C12 1.395(5) .
C11 H11 0.9500 .
C12 C13 1.377(7) .
C12 H12 0.9500 .
C13 C14 1.397(6) .
C13 H13 0.9500 .
C14 H14 0.9500 .
C15 C16 1.495(4) .
C15 H15A 0.9900 .
C15 H15B 0.9900 .
C16 C17 1.408(4) .
C17 C18 1.356(5) .
C17 H17 0.9500 .
C18 C24 1.419(5) .
C18 H18 0.9500 .
C19 C20 1.350(6) .
C19 C24 1.415(5) .
C19 H19 0.9500 .
C20 C21 1.411(5) .
C20 H20 0.9500 .
C21 C22 1.371(4) .
C21 H21 0.9500 .
C22 C23 1.409(5) .
C22 H22 0.9500 .
C23 C24 1.418(4) .
C25 C26 1.504(4) .
C25 H25A 0.9900 .
C25 H25B 0.9900 .
C26 C27 1.417(4) .
C27 C28 1.343(5) .
C27 H27 0.9500 .
C28 C34 1.407(5) .
C28 H28 0.9500 .
C29 C30 1.359(5) .
C29 C34 1.412(5) .
C29 H29 0.9500 .
C30 C31 1.409(5) .
C30 H30 0.9500 .
C31 C32 1.373(4) .
C31 H31 0.9500 .
C32 C33 1.403(4) .
C32 H32 0.9500 .
C33 C34 1.424(4) .
C35 C36 1.496(5) .
C35 H35A 0.9900 .
C35 H35B 0.9900 .
C36 C37 1.414(5) .
C37 C38 1.355(6) .
C37 H37 0.9500 .
C38 C44 1.418(5) .
C38 H38 0.9500 .
C39 C40 1.353(6) .
C39 C44 1.419(5) .
C39 H39 0.9500 .
C40 C41 1.414(5) .
C40 H40 0.9500 .
C41 C42 1.374(4) .
C41 H41 0.9500 .
C42 C43 1.417(4) .
C42 H42 0.9500 .
C43 C44 1.414(4) .
C45 C46 1.498(4) .
C45 H45A 0.9900 .
C45 H45B 0.9900 .
C46 C47 1.424(4) .
C47 C48 1.352(5) .
C47 H47 0.9500 .
C48 C54 1.423(5) .
C48 H48 0.9500 .
C49 C50 1.353(6) .
C49 C54 1.417(5) .
C49 H49 0.9500 .
C50 C51 1.406(5) .
C50 H50 0.9500 .
C51 C52 1.364(5) .
C51 H51 0.9500 .
C52 C53 1.400(4) .
C52 H52 0.9500 .
C53 C54 1.417(4) .

loop_
_geom_torsion_atom_site_label_1
_geom_torsion_atom_site_label_2
_geom_torsion_atom_site_label_3
_geom_torsion_atom_site_label_4
_geom_torsion
O12 Cl2 O7 Cl3 -102(3)
O10 Cl2 O7 Cl3 148(3)
O8 Cl2 O7 Cl3 40(3)
O9 Cl2 O7 Cl3 -99(3)
O11 Cl2 O7 Cl3 -21(3)
O8 Cl3 O7 Cl2 -128(3)
O12 Cl3 O7 Cl2 60(3)
O9 Cl3 O7 Cl2 68(3)
O11 Cl3 O7 Cl2 157(3)
O10 Cl3 O7 Cl2 -26(3)
O12 Cl3 O8 Cl2 -101(4)
O7 Cl3 O8 Cl2 87(4)
O9 Cl3 O8 Cl2 -113(4)
O11 Cl3 O8 Cl2 165(4)
O10 Cl3 O8 Cl2 -11(4)
O12 Cl2 O8 Cl3 67(4)
O7 Cl2 O8 Cl3 -81(4)
O10 Cl2 O8 Cl3 167(4)
O9 Cl2 O8 Cl3 55(4)
O11 Cl2 O8 Cl3 -14(4)
O12 Cl2 O9 Cl3 -80(8)
O7 Cl2 O9 Cl3 107(3)
O10 Cl2 O9 Cl3 -140(3)
O8 Cl2 O9 Cl3 -31(2)
O11 Cl2 O9 Cl3 31(2)
O8 Cl3 O9 Cl2 137(3)
O12 Cl3 O9 Cl2 91(8)
O7 Cl3 O9 Cl2 -60(2)
O11 Cl3 O9 Cl2 -145(3)
O10 Cl3 O9 Cl2 33(2)
O12 Cl2 O10 Cl3 98(5)
O7 Cl2 O10 Cl3 -132(5)
O8 Cl2 O10 Cl3 -12(4)
O9 Cl2 O10 Cl3 111(5)
O11 Cl2 O10 Cl3 -19(4)
O8 Cl3 O10 Cl2 167(5)
O12 Cl3 O10 Cl2 -74(5)
O7 Cl3 O10 Cl2 42(4)
O9 Cl3 O10 Cl2 -62(4)
O8 Cl3 O11 Cl2 -162(5)
O12 Cl3 O11 Cl2 80(5)
O7 Cl3 O11 Cl2 -36(5)
O9 Cl3 O11 Cl2 68(5)
O12 Cl2 O11 Cl3 -93(5)
O7 Cl2 O11 Cl3 140(5)
O10 Cl2 O11 Cl3 24(5)
O8 Cl2 O11 Cl3 17(5)
O9 Cl2 O11 Cl3 -107(5)
O7 Cl2 O12 Cl3 109(3)
O10 Cl2 O12 Cl3 -137(3)
O8 Cl2 O12 Cl3 -35(2)
O9 Cl2 O12 Cl3 101(7)
O11 Cl2 O12 Cl3 32(2)
O8 Cl3 O12 Cl2 134(3)
O7 Cl3 O12 Cl2 -54(2)
O9 Cl3 O12 Cl2 -86(8)
O11 Cl3 O12 Cl2 -142(3)
O10 Cl3 O12 Cl2 36(2)
C7 O1 C1 C6 27.4(5)
C7 O1 C1 C2 -155.2(3)
O1 C1 C2 C3 -175.6(3)
C6 C1 C2 C3 1.9(5)
O1 C1 C2 N1 5.5(4)
C6 C1 C2 N1 -177.0(3)
C15 N1 C2 C3 8.7(5)
C25 N1 C2 C3 -112.2(4)
Cd1 N1 C2 C3 127.2(3)
C15 N1 C2 C1 -172.5(3)
C25 N1 C2 C1 66.6(3)
Cd1 N1 C2 C1 -54.0(3)
C1 C2 C3 C4 -0.2(5)
N1 C2 C3 C4 178.5(3)
C2 C3 C4 C5 -1.2(6)
C3 C4 C5 C6 0.9(6)
C4 C5 C6 C1 0.7(6)
O1 C1 C6 C5 175.1(3)
C2 C1 C6 C5 -2.1(5)
C1 O1 C7 C8 160.8(3)
C9 O2 C8 C7 162.8(3)
O1 C7 C8 O2 47.8(4)
C8 O2 C9 C14 11.9(5)
C8 O2 C9 C10 -168.4(3)
O2 C9 C10 C11 -177.5(3)
C14 C9 C10 C11 2.2(5)
O2 C9 C10 N2 4.5(4)
C14 C9 C10 N2 -175.8(3)
C35 N2 C10 C11 9.4(4)
C45 N2 C10 C11 -110.5(3)
Cd1 N2 C10 C11 127.4(3)
C35 N2 C10 C9 -172.7(3)
C45 N2 C10 C9 67.4(3)
Cd1 N2 C10 C9 -54.7(3)
C9 C10 C11 C12 -1.7(5)
N2 C10 C11 C12 176.1(3)
C10 C11 C12 C13 -0.6(5)
C11 C12 C13 C14 2.5(5)
O2 C9 C14 C13 179.3(3)
C10 C9 C14 C13 -0.4(5)
C12 C13 C14 C9 -1.9(5)
C2 N1 C15 C16 78.5(3)
C25 N1 C15 C16 -159.2(3)
Cd1 N1 C15 C16 -40.4(3)
C23 N3 C16 C17 0.4(4)
Cd1 N3 C16 C17 -158.9(2)
C23 N3 C16 C15 174.5(3)
Cd1 N3 C16 C15 15.2(3)
N1 C15 C16 N3 18.3(4)
N1 C15 C16 C17 -167.3(3)
N3 C16 C17 C18 4.5(5)
C15 C16 C17 C18 -169.7(3)
C16 C17 C18 C24 -3.9(5)
C24 C19 C20 C21 -1.1(6)
C19 C20 C21 C22 2.1(6)
C20 C21 C22 C23 0.1(5)
C16 N3 C23 C22 175.3(3)
Cd1 N3 C23 C22 -28.0(4)
C16 N3 C23 C24 -5.8(4)
Cd1 N3 C23 C24 150.9(2)
C21 C22 C23 N3 175.9(3)
C21 C22 C23 C24 -3.1(5)
C20 C19 C24 C23 -2.0(5)
C20 C19 C24 C18 176.9(3)
N3 C23 C24 C19 -174.9(3)
C22 C23 C24 C19 4.0(4)
N3 C23 C24 C18 6.1(4)
C22 C23 C24 C18 -174.9(3)
C17 C18 C24 C19 180.0(3)
C17 C18 C24 C23 -1.1(5)
C2 N1 C25 C26 -149.8(3)
C15 N1 C25 C26 84.5(3)
Cd1 N1 C25 C26 -31.4(3)
C33 N4 C26 C27 1.9(4)
Cd1 N4 C26 C27 -162.5(3)
C33 N4 C26 C25 179.8(3)
Cd1 N4 C26 C25 15.4(4)
N1 C25 C26 N4 11.0(4)
N1 C25 C26 C27 -171.0(3)
N4 C26 C27 C28 -0.1(5)
C25 C26 C27 C28 -178.1(3)
C26 C27 C28 C34 -0.5(6)
C34 C29 C30 C31 -2.2(5)
C29 C30 C31 C32 1.9(5)
C30 C31 C32 C33 0.8(5)
C26 N4 C33 C32 177.8(3)
Cd1 N4 C33 C32 -20.3(4)
C26 N4 C33 C34 -3.2(4)
Cd1 N4 C33 C34 158.7(2)
C31 C32 C33 N4 175.8(3)
C31 C32 C33 C34 -3.2(4)
C27 C28 C34 C29 178.0(4)
C27 C28 C34 C33 -0.8(5)
C30 C29 C34 C28 -179.0(4)
C30 C29 C34 C33 -0.3(5)
N4 C33 C34 C28 2.7(5)
C32 C33 C34 C28 -178.3(3)
N4 C33 C34 C29 -176.1(3)
C32 C33 C34 C29 2.9(4)
C10 N2 C35 C36 78.1(3)
C45 N2 C35 C36 -161.7(3)
Cd1 N2 C35 C36 -40.9(3)
C43 N5 C36 C37 0.5(4)
Cd1 N5 C36 C37 -162.3(2)
C43 N5 C36 C35 175.5(3)
Cd1 N5 C36 C35 12.7(3)
N2 C35 C36 N5 20.9(4)
N2 C35 C36 C37 -163.9(3)
N5 C36 C37 C38 4.1(5)
C35 C36 C37 C38 -170.9(3)
C36 C37 C38 C44 -4.0(5)
C44 C39 C40 C41 -1.0(5)
C39 C40 C41 C42 0.9(5)
C40 C41 C42 C43 1.0(4)
C36 N5 C43 C44 -5.2(4)
Cd1 N5 C43 C44 155.8(2)
C36 N5 C43 C42 175.4(3)
Cd1 N5 C43 C42 -23.6(4)
C41 C42 C43 N5 176.7(3)
C41 C42 C43 C44 -2.8(4)
N5 C43 C44 C38 5.1(4)
C42 C43 C44 C38 -175.5(3)
N5 C43 C44 C39 -176.7(3)
C42 C43 C44 C39 2.7(4)
C37 C38 C44 C43 -0.3(5)
C37 C38 C44 C39 -178.4(3)
C40 C39 C44 C43 -0.8(5)
C40 C39 C44 C38 177.3(3)
C10 N2 C45 C46 -151.4(3)
C35 N2 C45 C46 84.5(3)
Cd1 N2 C45 C46 -32.1(3)
C53 N6 C46 C47 2.7(4)
Cd1 N6 C46 C47 -159.0(2)
C53 N6 C46 C45 -176.3(3)
Cd1 N6 C46 C45 22.0(3)
N2 C45 C46 N6 5.4(4)
N2 C45 C46 C47 -173.7(3)
N6 C46 C47 C48 -1.0(5)
C45 C46 C47 C48 178.1(3)
C46 C47 C48 C54 -1.3(5)
C54 C49 C50 C51 0.0(5)
C49 C50 C51 C52 0.4(6)
C50 C51 C52 C53 0.4(5)
C46 N6 C53 C52 176.9(3)
Cd1 N6 C53 C52 -25.1(4)
C46 N6 C53 C54 -2.2(4)
Cd1 N6 C53 C54 155.8(2)
C51 C52 C53 N6 179.4(3)
C51 C52 C53 C54 -1.5(5)
N6 C53 C54 C49 -179.1(3)
C52 C53 C54 C49 1.8(4)
N6 C53 C54 C48 0.1(4)
C52 C53 C54 C48 -179.0(3)
C50 C49 C54 C53 -1.1(5)
C50 C49 C54 C48 179.8(3)
C47 C48 C54 C53 1.6(5)
C47 C48 C54 C49 -179.2(3)
